data_2237925
loop_
_publ_author_name
'Gaumet, V.'
'Denis, C.'
'Madesclaire, M.'
'Zaitsev, V. P.'

_publ_section_title
;
 (4<i>S</i>)-4-[(<i>R</i>)-Chloro(4-nitrophenyl)methyl]-1,3-oxazolidin-2-one
;
_journal_coeditor_code KP2451
_journal_issue 5
_journal_name_full 'Acta Crystallographica Section E'
_journal_page_first o783
_journal_paper_doi 10.1107/S1600536813010398
_journal_volume 69
_journal_year 2013
_chemical_formula_iupac 'C10 H9 Cl N2 O4'
_chemical_formula_moiety 'C10 H9 Cl N2 O4'
_chemical_formula_sum 'C10 H9 Cl N2 O4'
_chemical_formula_weight 256.64
_chemical_melting_point 414
_chemical_name_systematic
;
(4<i>S</i>)-4-[(<i>R</i>)-Chloro(4-nitrophenyl)methyl]-1,3-oxazolidin-2-one
;
_space_group_IT_number 4
_symmetry_cell_setting monoclinic
_symmetry_space_group_name_Hall 'P 2yb'
_symmetry_space_group_name_H-M 'P 1 21 1'
_atom_sites_solution_hydrogens geom
_atom_sites_solution_primary direct
_atom_sites_solution_secondary difmap
_cell_angle_alpha 90.00
_cell_angle_beta 106.7150(10)
_cell_angle_gamma 90.00
_cell_formula_units_Z 2
_cell_length_a 7.23720(10)
_cell_length_b 6.67260(10)
_cell_length_c 11.7126(2)
_cell_measurement_reflns_used 6817
_cell_measurement_temperature 296(2)
_cell_measurement_theta_max 39.24
_cell_measurement_theta_min 3.98
_cell_volume 541.714(15)
_computing_cell_refinement 'SAINT (Bruker, 2012)'
_computing_data_collection 'APEX2 (Bruker, 2012)'
_computing_data_reduction 'SAINT (Bruker, 2012)'
_computing_molecular_graphics
;
ORTEP-3 for Windows (Farrugia, 2012) and PLATON (Spek, 2009)
;
_computing_publication_material 'publCIF (Westrip, 2010)'
_computing_structure_refinement 'SHELXL97 (Sheldrick, 2008)'
_computing_structure_solution 'SHELXS97 (Sheldrick, 2008)'
_diffrn_ambient_temperature 296(2)
_diffrn_measured_fraction_theta_full 0.989
_diffrn_measured_fraction_theta_max 0.989
_diffrn_measurement_device_type 'Bruker APEXII CCD'
_diffrn_measurement_method '\f and \w scans'
_diffrn_radiation_monochromator graphite
_diffrn_radiation_source 'fine-focus sealed tube'
_diffrn_radiation_type MoK\a
_diffrn_radiation_wavelength 0.71073
_diffrn_reflns_av_R_equivalents 0.0138
_diffrn_reflns_av_sigmaI/netI 0.0220
_diffrn_reflns_limit_h_max 13
_diffrn_reflns_limit_h_min -11
_diffrn_reflns_limit_k_max 10
_diffrn_reflns_limit_k_min -12
_diffrn_reflns_limit_l_max 21
_diffrn_reflns_limit_l_min -21
_diffrn_reflns_number 12895
_diffrn_reflns_theta_full 41.10
_diffrn_reflns_theta_max 41.10
_diffrn_reflns_theta_min 4.24
_exptl_absorpt_coefficient_mu 0.357
_exptl_absorpt_correction_T_max 1.0000
_exptl_absorpt_correction_T_min 0.9146
_exptl_absorpt_correction_type multi-scan
_exptl_absorpt_process_details '(SADABS; Bruker, 2012)'
_exptl_crystal_colour colourless
_exptl_crystal_density_diffrn 1.573
_exptl_crystal_density_method 'not measured'
_exptl_crystal_description 'block prism'
_exptl_crystal_F_000 264
_exptl_crystal_size_max 0.517
_exptl_crystal_size_mid 0.485
_exptl_crystal_size_min 0.342
_refine_diff_density_max 0.328
_refine_diff_density_min -0.442
_refine_ls_abs_structure_details 'Flack (1983), 2348 Friedel pairs'
_refine_ls_abs_structure_Flack -0.03(3)
_refine_ls_extinction_method none
_refine_ls_goodness_of_fit_ref 1.060
_refine_ls_hydrogen_treatment mixed
_refine_ls_matrix_type full
_refine_ls_number_parameters 158
_refine_ls_number_reflns 6114
_refine_ls_number_restraints 1
_refine_ls_restrained_S_all 1.060
_refine_ls_R_factor_all 0.0439
_refine_ls_R_factor_gt 0.0369
_refine_ls_shift/su_max 0.000
_refine_ls_shift/su_mean 0.000
_refine_ls_structure_factor_coef Fsqd
_refine_ls_weighting_details 'calc w=1/[\s^2^(Fo^2^)+(0.0548P)^2^+0.0254P] where P=(Fo^2^+2Fc^2^)/3'
_refine_ls_weighting_scheme calc
_refine_ls_wR_factor_gt 0.0928
_refine_ls_wR_factor_ref 0.0981
_reflns_number_gt 5384
_reflns_number_total 6114
_reflns_threshold_expression I>2sigma(I)
_cod_data_source_file kp2451.cif
_cod_data_source_block I
_cod_original_cell_volume 541.714(14)
_cod_original_sg_symbol_H-M 'P 21'
_cod_database_code 2237925
_cod_database_fobs_code 2237925

loop_
_symmetry_equiv_pos_as_xyz
'x, y, z'
'-x, y+1/2, -z'

loop_
_atom_site_type_symbol
_atom_site_label
_atom_site_fract_x
_atom_site_fract_y
_atom_site_fract_z
_atom_site_U_iso_or_equiv
_atom_site_adp_type
_atom_site_calc_flag
_atom_site_refinement_flags
_atom_site_occupancy
_atom_site_symmetry_multiplicity
O O1 -0.27342(14) 1.09892(14) 0.00860(7) 0.04046(18) Uani d . 1 1
C C2 -0.09939(17) 1.16003(16) 0.07729(9) 0.03409(18) Uani d . 1 1
N N3 -0.04803(15) 1.04959(14) 0.17795(9) 0.0379(2) Uani d . 1 1
H H3 0.035(3) 1.073(4) 0.234(2) 0.064(7) Uiso d . 1 1
C C4 -0.18727(13) 0.89934(14) 0.18369(8) 0.02872(15) Uani d . 1 1
H H4 -0.2438 0.9293 0.2484 0.034 Uiso calc R 1 1
C C5 -0.33823(17) 0.9297(2) 0.06159(11) 0.0423(2) Uani d . 1 1
H H5A -0.3460 0.8116 0.0121 0.051 Uiso calc R 1 1
H H5B -0.4646 0.9553 0.0716 0.051 Uiso calc R 1 1
C C6 -0.09944(12) 0.68917(13) 0.19899(7) 0.02377(12) Uani d . 1 1
H H6 -0.0574 0.6564 0.1288 0.029 Uiso calc R 1 1
C C7 0.07040(11) 0.67131(13) 0.30890(7) 0.02336(12) Uani d . 1 1
C C8 0.04894(13) 0.68896(17) 0.42314(7) 0.02948(16) Uani d . 1 1
H H8 -0.0736 0.7054 0.4323 0.035 Uiso calc R 1 1
C C9 0.20770(14) 0.68227(17) 0.52297(7) 0.03020(16) Uani d . 1 1
H H9 0.1936 0.6931 0.5992 0.036 Uiso calc R 1 1
C C10 0.38832(12) 0.65896(14) 0.50598(7) 0.02706(14) Uani d . 1 1
C C11 0.41443(13) 0.64207(18) 0.39412(9) 0.03193(17) Uani d . 1 1
H H11 0.5374 0.6270 0.3855 0.038 Uiso calc R 1 1
C C12 0.25405(13) 0.64796(18) 0.29494(8) 0.02991(16) Uani d . 1 1
H H12 0.2691 0.6363 0.2190 0.036 Uiso calc R 1 1
N N13 0.55799(13) 0.64956(14) 0.61094(8) 0.03406(16) Uani d . 1 1
O O14 0.53442(16) 0.6452(3) 0.70939(8) 0.0556(3) Uani d . 1 1
O O15 0.71821(13) 0.6472(2) 0.59423(9) 0.0488(2) Uani d . 1 1
O O16 -0.0129(2) 1.29556(17) 0.04888(10) 0.0528(3) Uani d . 1 1
Cl Cl17 -0.28820(3) 0.51760(4) 0.20713(2) 0.03492(6) Uani d . 1 1

loop_
_atom_site_aniso_label
_atom_site_aniso_U_11
_atom_site_aniso_U_22
_atom_site_aniso_U_33
_atom_site_aniso_U_12
_atom_site_aniso_U_13
_atom_site_aniso_U_23
O1 0.0460(4) 0.0391(4) 0.0291(3) 0.0070(3) -0.0005(3) 0.0078(3)
C2 0.0433(5) 0.0272(4) 0.0324(4) 0.0033(4) 0.0119(4) 0.0008(3)
N3 0.0380(4) 0.0299(4) 0.0352(4) -0.0064(3) -0.0062(3) 0.0051(3)
C4 0.0271(4) 0.0286(3) 0.0258(3) 0.0025(3) 0.0002(3) 0.0024(3)
C5 0.0337(5) 0.0426(5) 0.0383(5) -0.0012(4) -0.0092(4) 0.0089(4)
C6 0.0232(3) 0.0272(3) 0.0201(3) 0.0001(2) 0.0049(2) 0.0002(2)
C7 0.0223(3) 0.0262(3) 0.0209(3) 0.0023(2) 0.0051(2) 0.0020(2)
C8 0.0229(3) 0.0433(5) 0.0221(3) 0.0036(3) 0.0063(2) 0.0017(3)
C9 0.0285(4) 0.0399(4) 0.0210(3) 0.0030(3) 0.0052(3) 0.0024(3)
C10 0.0248(3) 0.0277(3) 0.0250(3) 0.0037(3) 0.0013(2) 0.0025(3)
C11 0.0225(3) 0.0415(5) 0.0311(4) 0.0062(3) 0.0067(3) 0.0010(3)
C12 0.0256(3) 0.0409(4) 0.0239(3) 0.0057(3) 0.0083(2) 0.0008(3)
N13 0.0301(3) 0.0315(3) 0.0330(4) 0.0043(3) -0.0029(3) 0.0024(3)
O14 0.0484(5) 0.0801(8) 0.0293(4) 0.0045(5) -0.0032(3) 0.0063(5)
O15 0.0270(3) 0.0631(6) 0.0483(5) 0.0074(4) -0.0018(3) 0.0020(5)
O16 0.0723(7) 0.0370(4) 0.0576(6) -0.0051(4) 0.0321(5) 0.0057(4)
Cl17 0.03212(10) 0.03645(11) 0.03473(10) -0.00833(9) 0.00727(7) -0.00087(8)

loop_
_atom_type_symbol
_atom_type_description
_atom_type_scat_dispersion_real
_atom_type_scat_dispersion_imag
_atom_type_scat_source
C C 0.0033 0.0016 'International Tables Vol C Tables 4.2.6.8 and 6.1.1.4'
H H 0.0000 0.0000 'International Tables Vol C Tables 4.2.6.8 and 6.1.1.4'
N N 0.0061 0.0033 'International Tables Vol C Tables 4.2.6.8 and 6.1.1.4'
O O 0.0106 0.0060 'International Tables Vol C Tables 4.2.6.8 and 6.1.1.4'
Cl Cl 0.1484 0.1585 'International Tables Vol C Tables 4.2.6.8 and 6.1.1.4'

loop_
_geom_angle_atom_site_label_1
_geom_angle_atom_site_label_2
_geom_angle_atom_site_label_3
_geom_angle
C2 O1 C5 110.26(8)
O16 C2 O1 122.33(11)
O16 C2 N3 128.27(12)
O1 C2 N3 109.38(9)
C2 N3 C4 113.67(9)
C2 N3 H3 126.1(18)
C4 N3 H3 119.1(18)
N3 C4 C6 111.84(8)
N3 C4 C5 100.62(8)
C6 C4 C5 112.87(8)
N3 C4 H4 110.4
C6 C4 H4 110.4
C5 C4 H4 110.4
O1 C5 C4 105.81(9)
O1 C5 H5A 110.6
C4 C5 H5A 110.6
O1 C5 H5B 110.6
C4 C5 H5B 110.6
H5A C5 H5B 108.7
C7 C6 C4 112.46(7)
C7 C6 Cl17 110.38(6)
C4 C6 Cl17 107.00(6)
C7 C6 H6 109.0
C4 C6 H6 109.0
Cl17 C6 H6 109.0
C12 C7 C8 119.65(7)
C12 C7 C6 118.66(7)
C8 C7 C6 121.59(7)
C9 C8 C7 120.85(8)
C9 C8 H8 119.6
C7 C8 H8 119.6
C8 C9 C10 118.05(8)
C8 C9 H9 121.0
C10 C9 H9 121.0
C11 C10 C9 122.49(8)
C11 C10 N13 118.76(8)
C9 C10 N13 118.74(8)
C10 C11 C12 118.85(8)
C10 C11 H11 120.6
C12 C11 H11 120.6
C11 C12 C7 120.10(8)
C11 C12 H12 119.9
C7 C12 H12 119.9
O14 N13 O15 123.18(10)
O14 N13 C10 118.97(9)
O15 N13 C10 117.84(9)

loop_
_geom_bond_atom_site_label_1
_geom_bond_atom_site_label_2
_geom_bond_distance
O1 C2 1.3480(15)
O1 C5 1.4310(16)
C2 O16 1.2004(15)
C2 N3 1.3487(14)
N3 C4 1.4367(14)
N3 H3 0.77(2)
C4 C6 1.5288(12)
C4 C5 1.5431(13)
C4 H4 0.9800
C5 H5A 0.9700
C5 H5B 0.9700
C6 C7 1.5073(11)
C6 Cl17 1.8058(9)
C6 H6 0.9800
C7 C12 1.3938(12)
C7 C8 1.3956(11)
C8 C9 1.3844(13)
C8 H8 0.9300
C9 C10 1.3863(13)
C9 H9 0.9300
C10 C11 1.3811(13)
C10 N13 1.4679(11)
C11 C12 1.3866(13)
C11 H11 0.9300
C12 H12 0.9300
N13 O14 1.2136(14)
N13 O15 1.2303(13)

loop_
_geom_hbond_atom_site_label_D
_geom_hbond_atom_site_label_H
_geom_hbond_atom_site_label_A
_geom_hbond_site_symmetry_A
_geom_hbond_distance_DH
_geom_hbond_distance_HA
_geom_hbond_distance_DA
_geom_hbond_angle_DHA
_geom_hbond_publ_flag
N3 H3 O15 2_656 0.77(2) 2.32(2) 3.0950(10) 179(2) y
C6 H6 O16 2_545 0.98 2.46 3.309(2) 145 y
C11 H11 Cl17 1_655 0.93 2.83 3.5820(10) 139 y

loop_
_geom_torsion_atom_site_label_1
_geom_torsion_atom_site_label_2
_geom_torsion_atom_site_label_3
_geom_torsion_atom_site_label_4
_geom_torsion
C5 O1 C2 O16 177.34(12)
C5 O1 C2 N3 -3.94(14)
O16 C2 N3 C4 179.45(12)
O1 C2 N3 C4 0.83(14)
C2 N3 C4 C6 122.37(10)
C2 N3 C4 C5 2.29(13)
C2 O1 C5 C4 5.25(13)
N3 C4 C5 O1 -4.35(12)
C6 C4 C5 O1 -123.69(10)
N3 C4 C6 C7 57.76(10)
C5 C4 C6 C7 170.37(8)
N3 C4 C6 Cl17 179.12(6)
C5 C4 C6 Cl17 -68.26(9)
C4 C6 C7 C12 -110.50(10)
Cl17 C6 C7 C12 130.09(8)
C4 C6 C7 C8 65.84(11)
Cl17 C6 C7 C8 -53.58(10)
C12 C7 C8 C9 -0.42(15)
C6 C7 C8 C9 -176.72(9)
C7 C8 C9 C10 0.44(15)
C8 C9 C10 C11 -0.12(16)
C8 C9 C10 N13 -179.40(9)
C9 C10 C11 C12 -0.22(17)
N13 C10 C11 C12 179.06(10)
C10 C11 C12 C7 0.23(17)
C8 C7 C12 C11 0.08(16)
C6 C7 C12 C11 176.48(10)
C11 C10 N13 O14 -173.10(13)
C9 C10 N13 O14 6.21(16)
C11 C10 N13 O15 7.17(15)
C9 C10 N13 O15 -173.52(11)
